data_2216323
loop_
_publ_author_name
'Wriedt, Mario'
'Je\&s, Inke'
'N\"ather, Christian'

_publ_section_title Hexabromidotetrakis(\m~3~-4-pyridiniumthiolato-\k^3^<i>S</i>:<i>S</i>:<i>S</i>)hexacopper(I)
_journal_coeditor_code BT2621
_journal_issue 12
_journal_name_full 'Acta Crystallographica Section E'
_journal_page_first m3145
_journal_page_last m3145
_journal_paper_doi 10.1107/S1600536807059855
_journal_volume 63
_journal_year 2007
_chemical_formula_iupac '[Cu6 Br6 (C5 H5 N S)4]'
_chemical_formula_moiety 'C20 H20 Br6 Cu6 N4 S4'
_chemical_formula_sum 'C20 H20 Br6 Cu6 N4 S4'
_chemical_formula_weight 1305.34
_chemical_name_systematic
;
Hexabromido-tetrakis(\m~3~-4-pyridiniumthiolato-\k^3^S)hexacopper(I)
;
_space_group_IT_number 88
_symmetry_cell_setting tetragonal
_symmetry_space_group_name_Hall '-I 4ad'
_symmetry_space_group_name_H-M 'I 41/a :2'
_atom_sites_solution_hydrogens geom
_atom_sites_solution_primary direct
_atom_sites_solution_secondary difmap
_audit_creation_method SHELXL-97
_cell_angle_alpha 90.00
_cell_angle_beta 90.00
_cell_angle_gamma 90.00
_cell_formula_units_Z 4
_cell_length_a 15.3161(9)
_cell_length_b 15.3161(9)
_cell_length_c 13.2602(8)
_cell_measurement_reflns_used 8000
_cell_measurement_temperature 170(2)
_cell_measurement_theta_max 27.35
_cell_measurement_theta_min 10.15
_cell_volume 3110.6(3)
_computing_cell_refinement 'IPDS (Stoe & Cie, 1998b)'
_computing_data_collection 'IPDS (Stoe & Cie, 1998b)'
_computing_data_reduction 'IPDS (Stoe & Cie, 1998b)'
_computing_molecular_graphics 'XP in SHELXTL (Bruker, 1998)'
_computing_publication_material 'CIFTAB in SHELXTL (Bruker, 1998)'
_computing_structure_refinement 'SHELXL97 (Sheldrick, 1997)'
_computing_structure_solution 'SHELXS97 (Sheldrick, 1997)'
_diffrn_ambient_temperature 170(2)
_diffrn_measured_fraction_theta_full 0.979
_diffrn_measured_fraction_theta_max 0.979
_diffrn_measurement_device_type 'Stoe IPDS-1'
_diffrn_measurement_method '\f scans'
_diffrn_radiation_monochromator graphite
_diffrn_radiation_source 'fine-focus sealed tube'
_diffrn_radiation_type MoK\a
_diffrn_radiation_wavelength 0.71073
_diffrn_reflns_av_R_equivalents 0.0484
_diffrn_reflns_av_sigmaI/netI 0.0235
_diffrn_reflns_limit_h_max 20
_diffrn_reflns_limit_h_min -20
_diffrn_reflns_limit_k_max 20
_diffrn_reflns_limit_k_min -20
_diffrn_reflns_limit_l_max 16
_diffrn_reflns_limit_l_min -16
_diffrn_reflns_number 13166
_diffrn_reflns_theta_full 28.03
_diffrn_reflns_theta_max 28.03
_diffrn_reflns_theta_min 2.66
_diffrn_standards_decay_% 0
_diffrn_standards_interval_time 0
_diffrn_standards_number 0
_exptl_absorpt_coefficient_mu 12.027
_exptl_absorpt_correction_T_max 0.349
_exptl_absorpt_correction_T_min 0.231
_exptl_absorpt_correction_type numerical
_exptl_absorpt_process_details '(X-SHAPE; Stoe & Cie, 1998a)'
_exptl_crystal_colour red
_exptl_crystal_density_diffrn 2.787
_exptl_crystal_density_method 'not measured'
_exptl_crystal_description block
_exptl_crystal_F_000 2464
_exptl_crystal_size_max 0.11
_exptl_crystal_size_mid 0.10
_exptl_crystal_size_min 0.09
_refine_diff_density_max 0.759
_refine_diff_density_min -1.006
_refine_ls_extinction_coef 0.00071(9)
_refine_ls_extinction_expression Fc^*^=kFc[1+0.001xFc^2^\l^3^/sin(2\q)]^-1/4^
_refine_ls_extinction_method SHELXL
_refine_ls_goodness_of_fit_ref 1.032
_refine_ls_hydrogen_treatment constr
_refine_ls_matrix_type full
_refine_ls_number_parameters 106
_refine_ls_number_reflns 1853
_refine_ls_number_restraints 0
_refine_ls_restrained_S_all 1.032
_refine_ls_R_factor_all 0.0431
_refine_ls_R_factor_gt 0.0324
_refine_ls_shift/su_max 0.000
_refine_ls_shift/su_mean 0.000
_refine_ls_structure_factor_coef Fsqd
_refine_ls_weighting_details 'calc w=1/[\s^2^(Fo^2^)+(0.0400P)^2^+16.8187P] where P=(Fo^2^+2Fc^2^)/3'
_refine_ls_weighting_scheme calc
_refine_ls_wR_factor_gt 0.0723
_refine_ls_wR_factor_ref 0.0763
_reflns_number_gt 1566
_reflns_number_total 1853
_reflns_threshold_expression I>2\s(I)
_cod_data_source_file bt2621.cif
_cod_data_source_block I
_cod_original_sg_symbol_H-M 'I 41/a'
_cod_database_code 2216323
_cod_database_fobs_code 2216323

loop_
_symmetry_equiv_pos_as_xyz
'x, y, z'
'-x+1/2, -y, z+1/2'
'-y+3/4, x+1/4, z+1/4'
'y+3/4, -x+3/4, z+3/4'
'x+1/2, y+1/2, z+1/2'
'-x+1, -y+1/2, z+1'
'-y+5/4, x+3/4, z+3/4'
'y+5/4, -x+5/4, z+5/4'
'-x, -y, -z'
'x-1/2, y, -z-1/2'
'y-3/4, -x-1/4, -z-1/4'
'-y-3/4, x-3/4, -z-3/4'
'-x+1/2, -y+1/2, -z+1/2'
'x, y+1/2, -z'
'y-1/4, -x+1/4, -z+1/4'
'-y-1/4, x-1/4, -z-1/4'

loop_
_atom_site_type_symbol
_atom_site_label
_atom_site_fract_x
_atom_site_fract_y
_atom_site_fract_z
_atom_site_U_iso_or_equiv
_atom_site_adp_type
_atom_site_calc_flag
_atom_site_refinement_flags
_atom_site_occupancy
_atom_site_disorder_group
Cu Cu1 0.4617(3) 0.5805(3) 0.5937(3) 0.0423(8) Uani d P 0.60 1
Cu Cu1' 0.4786(3) 0.5808(4) 0.5715(4) 0.0194(6) Uani d P 0.40 2
Cu Cu2 0.48859(13) 0.77650(11) 0.45951(9) 0.0490(7) Uani d P 0.50 .
Br Br1 0.39720(3) 0.44117(3) 0.56699(3) 0.02079(14) Uani d . 1 .
Br Br2 0.5000 0.7500 0.28378(4) 0.01889(15) Uani d S 1 .
S S1 0.38433(6) 0.69606(6) 0.53945(7) 0.0143(2) Uani d . 1 .
C C1 0.3113(2) 0.6747(2) 0.4421(3) 0.0142(7) Uani d . 1 .
C C2 0.3238(3) 0.6077(3) 0.3712(3) 0.0217(8) Uani d . 1 .
H H2 0.3740 0.5714 0.3750 0.026 Uiso calc R 1 .
N N1 0.1928(2) 0.6479(3) 0.2893(3) 0.0310(9) Uani d . 1 .
H H1 0.1554 0.6397 0.2399 0.037 Uiso calc R 1 .
C C3 0.2632(3) 0.5951(3) 0.2966(3) 0.0265(9) Uani d . 1 .
H H3 0.2706 0.5488 0.2497 0.032 Uiso calc R 1 .
C C4 0.1787(3) 0.7131(4) 0.3560(4) 0.0377(12) Uani d . 1 .
H H4 0.1286 0.7492 0.3494 0.045 Uiso calc R 1 .
C C5 0.2365(3) 0.7272(3) 0.4331(4) 0.0291(10) Uani d . 1 .
H H5 0.2260 0.7725 0.4805 0.035 Uiso calc R 1 .

loop_
_atom_site_aniso_label
_atom_site_aniso_U_11
_atom_site_aniso_U_22
_atom_site_aniso_U_33
_atom_site_aniso_U_12
_atom_site_aniso_U_13
_atom_site_aniso_U_23
Cu1 0.061(2) 0.0210(8) 0.045(2) -0.0072(12) -0.0381(13) 0.0073(12)
Cu1' 0.0236(11) 0.0183(10) 0.0164(14) 0.0035(7) -0.0060(7) -0.0003(9)
Cu2 0.0315(11) 0.1027(19) 0.0126(5) -0.0408(12) 0.0046(5) -0.0101(6)
Br1 0.0270(2) 0.0170(2) 0.0184(2) -0.00091(14) 0.00016(15) -0.00071(14)
Br2 0.0169(3) 0.0285(3) 0.0112(3) 0.0030(2) 0.000 0.000
S1 0.0128(4) 0.0197(4) 0.0102(4) 0.0017(3) -0.0010(3) -0.0028(3)
C1 0.0132(16) 0.0196(18) 0.0098(18) -0.0018(14) 0.0028(13) 0.0014(13)
C2 0.026(2) 0.024(2) 0.015(2) 0.0031(16) -0.0010(15) -0.0053(15)
N1 0.0221(19) 0.054(3) 0.017(2) -0.0103(17) -0.0069(14) -0.0011(17)
C3 0.033(2) 0.032(2) 0.015(2) -0.0063(18) -0.0014(17) -0.0063(17)
C4 0.025(2) 0.061(3) 0.026(3) 0.012(2) -0.0053(19) -0.011(2)
C5 0.022(2) 0.045(3) 0.020(2) 0.0159(19) -0.0050(16) -0.0080(19)

loop_
_atom_type_symbol
_atom_type_description
_atom_type_scat_dispersion_real
_atom_type_scat_dispersion_imag
_atom_type_scat_source
C C 0.0033 0.0016 'International Tables Vol C Tables 4.2.6.8 and 6.1.1.4'
H H 0.0000 0.0000 'International Tables Vol C Tables 4.2.6.8 and 6.1.1.4'
N N 0.0061 0.0033 'International Tables Vol C Tables 4.2.6.8 and 6.1.1.4'
S S 0.1246 0.1234 'International Tables Vol C Tables 4.2.6.8 and 6.1.1.4'
Br Br -0.2901 2.4595 'International Tables Vol C Tables 4.2.6.8 and 6.1.1.4'
Cu Cu 0.3201 1.2651 'International Tables Vol C Tables 4.2.6.8 and 6.1.1.4'

loop_
_geom_angle_atom_site_label_1
_geom_angle_atom_site_label_2
_geom_angle_atom_site_label_3
_geom_angle_site_symmetry_1
_geom_angle_site_symmetry_3
_geom_angle
S1 Cu1 S1 . 12_767 105.20(17)
S1 Cu1 Br1 . . 116.11(19)
S1 Cu1 Br1 12_767 . 133.8(2)
S1 Cu1 Cu2 . 6_564 49.64(9)
S1 Cu1 Cu2 12_767 6_564 88.90(13)
Br1 Cu1 Cu2 . 6_564 133.62(17)
S1 Cu1' S1 . 12_767 100.7(2)
S1 Cu1' Br1 . . 109.9(2)
S1 Cu1' Br1 12_767 . 125.0(2)
S1 Cu1' Br1 . 9_666 114.5(2)
S1 Cu1' Br1 12_767 9_666 103.7(2)
Br1 Cu1' Br1 . 9_666 103.49(18)
S1 Cu1' Cu2 . 6_564 52.91(13)
S1 Cu1' Cu2 12_767 6_564 93.4(2)
Br1 Cu1' Cu2 . 6_564 141.5(3)
Br1 Cu1' Cu2 9_666 6_564 65.72(11)
Cu2 Cu2 S1 6_564 6_564 80.2(2)
Cu2 Cu2 S1 6_564 . 77.3(2)
S1 Cu2 S1 6_564 . 119.14(7)
Cu2 Cu2 Br2 6_564 . 79.26(4)
S1 Cu2 Br2 6_564 . 115.46(8)
S1 Cu2 Br2 . . 114.60(8)
Cu2 Cu2 Cu1' 6_564 6_564 132.2(2)
S1 Cu2 Cu1' 6_564 6_564 55.10(11)
S1 Cu2 Cu1' . 6_564 108.27(15)
Br2 Cu2 Cu1' . 6_564 131.90(15)
Cu2 Cu2 Br1 6_564 14_556 171.01(19)
S1 Cu2 Br1 6_564 14_556 108.10(7)
S1 Cu2 Br1 . 14_556 100.83(7)
Br2 Cu2 Br1 . 14_556 93.74(5)
Cu1' Cu2 Br1 6_564 14_556 56.75(9)
Cu2 Cu2 Cu1 6_564 6_564 125.8(2)
S1 Cu2 Cu1 6_564 6_564 49.42(9)
S1 Cu2 Cu1 . 6_564 107.74(10)
Br2 Cu2 Cu1 . 6_564 135.00(11)
Cu1' Cu2 Cu1 6_564 6_564 6.43(14)
Br1 Cu2 Cu1 14_556 6_564 63.17(8)
Cu1 Br1 Cu1' . . 8.97(13)
Cu1 Br1 Cu1' . 9_666 85.40(14)
Cu1' Br1 Cu1' . 9_666 76.51(18)
Cu1 Br1 Cu2 . 14_546 126.65(10)
Cu1' Br1 Cu2 . 14_546 120.68(12)
Cu1' Br1 Cu2 9_666 14_546 57.53(13)
Cu2 Br2 Cu2 . 6_564 21.47(8)
C1 S1 Cu1 . . 115.35(17)
C1 S1 Cu1 . 15_566 113.14(17)
Cu1 S1 Cu1 . 15_566 117.82(10)
C1 S1 Cu2 . 6_564 103.96(13)
Cu1 S1 Cu2 . 6_564 80.94(10)
Cu1 S1 Cu2 15_566 6_564 121.47(12)
C1 S1 Cu2 . . 101.96(13)
Cu1 S1 Cu2 . . 101.85(10)
Cu1 S1 Cu2 15_566 . 103.73(11)
Cu2 S1 Cu2 6_564 . 22.47(8)
C1 S1 Cu1' . . 113.1(2)
Cu1 S1 Cu1' . . 9.69(15)
Cu1 S1 Cu1' 15_566 . 125.38(18)
Cu2 S1 Cu1' 6_564 . 71.99(12)
Cu2 S1 Cu1' . . 93.47(13)
C1 S1 Cu1' . 15_566 117.1(2)
Cu1 S1 Cu1' . 15_566 108.83(14)
Cu1 S1 Cu1' 15_566 15_566 9.67(14)
Cu2 S1 Cu1' 6_564 15_566 125.75(15)
Cu2 S1 Cu1' . 15_566 110.33(13)
Cu1' S1 Cu1' . 15_566 116.86(16)
C2 C1 C5 . . 118.2(4)
C2 C1 S1 . . 123.2(3)
C5 C1 S1 . . 118.7(3)
C3 C2 C1 . . 119.6(4)
C3 C2 H2 . . 120.2
C1 C2 H2 . . 120.2
C3 N1 C4 . . 121.5(4)
C3 N1 H1 . . 119.2
C4 N1 H1 . . 119.2
N1 C3 C2 . . 120.5(4)
N1 C3 H3 . . 119.7
C2 C3 H3 . . 119.7
N1 C4 C5 . . 120.1(4)
N1 C4 H4 . . 119.9
C5 C4 H4 . . 119.9
C4 C5 C1 . . 120.0(4)
C4 C5 H5 . . 120.0
C1 C5 H5 . . 120.0

loop_
_geom_bond_atom_site_label_1
_geom_bond_atom_site_label_2
_geom_bond_site_symmetry_2
_geom_bond_distance
_geom_bond_publ_flag
Cu1 S1 . 2.249(5) y
Cu1 S1 12_767 2.253(5) y
Cu1 Br1 . 2.377(4) y
Cu1 Cu2 6_564 2.924(4) y
Cu1' S1 . 2.319(6) y
Cu1' S1 12_767 2.324(7) y
Cu1' Br1 . 2.477(6) y
Cu1' Br1 9_666 2.666(3) y
Cu1' Cu2 6_564 2.689(6) y
Cu2 Cu2 6_564 0.884(3) y
Cu2 S1 6_564 2.256(2) y
Cu2 S1 . 2.278(2) y
Cu2 Br2 . 2.3718(13) y
Cu2 Cu1' 6_564 2.689(6) y
Cu2 Br1 14_556 2.9058(18) y
Cu2 Cu1 6_564 2.924(4) y
Br1 Cu1' 9_666 2.666(3) y
Br1 Cu2 14_546 2.9058(18) y
Br2 Cu2 6_564 2.3718(13) y
S1 C1 . 1.739(4) ?
S1 Cu1 15_566 2.253(5) y
S1 Cu2 6_564 2.256(2) y
S1 Cu1' 15_566 2.324(7) y
C1 C2 . 1.405(5) ?
C1 C5 . 1.405(6) ?
C2 C3 . 1.370(6) ?
C2 H2 . 0.9500 ?
N1 C3 . 1.351(7) ?
N1 C4 . 1.351(7) ?
N1 H1 . 0.8800 ?
C3 H3 . 0.9500 ?
C4 C5 . 1.369(7) ?
C4 H4 . 0.9500 ?
C5 H5 . 0.9500 ?
